data_4501191
loop_
_publ_author_name
'Nath, Naba K.'
'Kumar, S. Sudalai'
'Nangia, Ashwini'

_publ_section_title
;
 Neutral and Zwitterionic Polymorphs of 2-(p-Tolylamino)nicotinic Acid
;
_journal_issue 10
_journal_name_full 'Crystal Growth &amp; Design'
_journal_page_first 4594
_journal_paper_doi 10.1021/cg200853u
_journal_volume 11
_journal_year 2011
_chemical_formula_sum 'C13 H12 N2 O2'
_chemical_formula_weight 228.25
_chemical_name_systematic
; 
 ? 
;
_space_group_IT_number 61
_symmetry_cell_setting orthorhombic
_symmetry_space_group_name_Hall '-P 2ac 2ab'
_symmetry_space_group_name_H-M 'P b c a'
_atom_sites_solution_hydrogens geom
_atom_sites_solution_primary direct
_atom_sites_solution_secondary difmap
_audit_creation_method SHELXL-97
_cell_angle_alpha 90.00
_cell_angle_beta 90.00
_cell_angle_gamma 90.00
_cell_formula_units_Z 8
_cell_length_a 9.0787(11)
_cell_length_b 14.2261(17)
_cell_length_c 17.154(2)
_cell_measurement_reflns_used 5544
_cell_measurement_temperature 100(2)
_cell_measurement_theta_max 25.95
_cell_measurement_theta_min 2.37
_cell_volume 2215.5(5)
_computing_structure_refinement 'SHELXL-97 (Sheldrick, 1997)'
_computing_structure_solution 'SHELXS-97 (Sheldrick, 1990)'
_diffrn_ambient_temperature 100(2)
_diffrn_measured_fraction_theta_full 0.993
_diffrn_measured_fraction_theta_max 0.993
_diffrn_radiation_monochromator graphite
_diffrn_radiation_source 'fine-focus sealed tube'
_diffrn_radiation_type MoK\a
_diffrn_radiation_wavelength 0.71073
_diffrn_reflns_av_R_equivalents 0.0370
_diffrn_reflns_av_sigmaI/netI 0.0219
_diffrn_reflns_limit_h_max 11
_diffrn_reflns_limit_h_min -11
_diffrn_reflns_limit_k_max 17
_diffrn_reflns_limit_k_min -17
_diffrn_reflns_limit_l_max 21
_diffrn_reflns_limit_l_min -21
_diffrn_reflns_number 20081
_diffrn_reflns_theta_full 25.97
_diffrn_reflns_theta_max 25.97
_diffrn_reflns_theta_min 2.37
_exptl_absorpt_coefficient_mu 0.094
_exptl_absorpt_correction_T_max 0.9714
_exptl_absorpt_correction_T_min 0.9615
_exptl_absorpt_correction_type multi-scan
_exptl_absorpt_process_details SADABS
_exptl_crystal_density_diffrn 1.369
_exptl_crystal_density_method 'not measured'
_exptl_crystal_description block
_exptl_crystal_F_000 960
_exptl_crystal_size_max 0.42
_exptl_crystal_size_mid 0.32
_exptl_crystal_size_min 0.31
_refine_diff_density_max 0.314
_refine_diff_density_min -0.327
_refine_diff_density_rms 0.074
_refine_ls_extinction_method none
_refine_ls_goodness_of_fit_ref 1.185
_refine_ls_hydrogen_treatment mixed
_refine_ls_matrix_type full
_refine_ls_number_parameters 163
_refine_ls_number_reflns 2160
_refine_ls_number_restraints 0
_refine_ls_restrained_S_all 1.185
_refine_ls_R_factor_all 0.0546
_refine_ls_R_factor_gt 0.0521
_refine_ls_shift/su_max 0.000
_refine_ls_shift/su_mean 0.000
_refine_ls_structure_factor_coef Fsqd
_refine_ls_weighting_details 'calc w=1/[\s^2^(Fo^2^)+(0.0494P)^2^+3.0804P] where P=(Fo^2^+2Fc^2^)/3'
_refine_ls_weighting_scheme calc
_refine_ls_wR_factor_gt 0.1475
_refine_ls_wR_factor_ref 0.1488
_reflns_number_gt 2005
_reflns_number_total 2160
_reflns_threshold_expression >2sigma(I)
_cod_data_source_file cg200853u_si_003.cif
_cod_data_source_block Form-III-100K
_cod_depositor_comments
;
The following automatic conversions were performed:

'_symmetry_cell_setting' value 'Orthorhombic' changed to
'orthorhombic' according to
/home/saulius/struct/CIF-dictionaries/cif_core.dic dictionary named
'cif_core.dic' version 2.4.1 from 2010-06-29.

Automatic conversion script
Id: cif_fix_values 1715 2011-07-08 13:25:40Z adriana 
;
_cod_original_cell_volume 2215.6(5)
_cod_original_sg_symbol_H-M 'Pbca '
_cod_database_code 4501191

loop_
_symmetry_equiv_pos_as_xyz
'x, y, z'
'-x+1/2, -y, z+1/2'
'-x, y+1/2, -z+1/2'
'x+1/2, -y+1/2, -z'
'-x, -y, -z'
'x-1/2, y, -z-1/2'
'x, -y-1/2, z-1/2'
'-x-1/2, y-1/2, z'

loop_
_atom_site_label
_atom_site_type_symbol
_atom_site_fract_x
_atom_site_fract_y
_atom_site_fract_z
_atom_site_U_iso_or_equiv
_atom_site_adp_type
_atom_site_occupancy
_atom_site_symmetry_multiplicity
_atom_site_calc_flag
_atom_site_refinement_flags
O2 O 0.08456(17) 0.19333(10) 0.40100(9) 0.0243(4) Uani 1 1 d .
O1 O 0.30585(18) 0.12680(10) 0.41552(10) 0.0269(4) Uani 1 1 d .
N2 N 0.0728(2) 0.37716(13) 0.38595(12) 0.0234(4) Uani 1 1 d .
N1 N 0.2937(2) 0.45807(12) 0.39996(11) 0.0203(4) Uani 1 1 d .
C1 C 0.2212(2) 0.19660(14) 0.40875(12) 0.0194(5) Uani 1 1 d .
C5 C 0.4412(2) 0.46140(15) 0.41114(13) 0.0221(5) Uani 1 1 d .
H5 H 0.4894 0.5206 0.4119 0.027 Uiso 1 1 calc R
C6 C 0.2178(2) 0.37643(14) 0.39801(12) 0.0187(4) Uani 1 1 d .
C4 C 0.5219(3) 0.38174(15) 0.42137(14) 0.0248(5) Uani 1 1 d .
H4 H 0.6256 0.3843 0.4285 0.030 Uiso 1 1 calc R
C3 C 0.4463(3) 0.29568(15) 0.42099(13) 0.0226(5) Uani 1 1 d .
H3 H 0.5001 0.2392 0.4288 0.027 Uiso 1 1 calc R
C2 C 0.2971(2) 0.29090(14) 0.40962(12) 0.0190(5) Uani 1 1 d .
C11 C -0.1934(2) 0.57468(15) 0.39394(13) 0.0232(5) Uani 1 1 d .
H11 H -0.2644 0.5996 0.4290 0.028 Uiso 1 1 calc R
C10 C -0.1704(2) 0.61835(15) 0.32260(14) 0.0225(5) Uani 1 1 d .
C9 C -0.0683(3) 0.57883(15) 0.27139(13) 0.0255(5) Uani 1 1 d .
H9 H -0.0529 0.6069 0.2218 0.031 Uiso 1 1 calc R
C7 C -0.0107(2) 0.45806(14) 0.36415(13) 0.0213(5) Uani 1 1 d .
C12 C -0.1138(2) 0.49491(15) 0.41489(13) 0.0214(5) Uani 1 1 d .
H12 H -0.1304 0.4659 0.4640 0.026 Uiso 1 1 calc R
C13 C -0.2506(3) 0.70752(16) 0.30066(15) 0.0292(5) Uani 1 1 d .
H13A H -0.3109 0.7285 0.3447 0.044 Uiso 1 1 calc R
H13B H -0.3140 0.6955 0.2555 0.044 Uiso 1 1 calc R
H13C H -0.1787 0.7564 0.2875 0.044 Uiso 1 1 calc R
C8 C 0.0109(3) 0.49933(15) 0.29166(13) 0.0237(5) Uani 1 1 d .
H8 H 0.0799 0.4731 0.2561 0.028 Uiso 1 1 calc R
H1 H 0.250(4) 0.522(2) 0.4011(17) 0.040(8) Uiso 1 1 d .
H2 H 0.036(4) 0.318(2) 0.3876(18) 0.043(8) Uiso 1 1 d .

loop_
_atom_site_aniso_label
_atom_site_aniso_U_11
_atom_site_aniso_U_22
_atom_site_aniso_U_33
_atom_site_aniso_U_23
_atom_site_aniso_U_13
_atom_site_aniso_U_12
O2 0.0233(8) 0.0166(7) 0.0329(9) 0.0005(6) -0.0016(7) -0.0023(6)
O1 0.0265(9) 0.0133(7) 0.0409(10) 0.0005(7) -0.0023(7) 0.0009(6)
N2 0.0221(10) 0.0133(9) 0.0348(11) 0.0027(7) -0.0022(8) -0.0003(7)
N1 0.0236(10) 0.0131(9) 0.0241(9) 0.0004(7) -0.0007(7) 0.0008(7)
C1 0.0260(11) 0.0146(10) 0.0177(10) -0.0004(8) -0.0001(8) -0.0003(8)
C5 0.0235(11) 0.0170(10) 0.0259(11) -0.0005(9) -0.0019(9) -0.0045(8)
C6 0.0231(11) 0.0144(10) 0.0185(10) -0.0008(8) -0.0004(8) -0.0008(8)
C4 0.0219(11) 0.0208(11) 0.0317(12) 0.0007(9) -0.0037(9) -0.0015(9)
C3 0.0254(11) 0.0157(10) 0.0267(11) -0.0002(8) -0.0008(9) 0.0023(8)
C2 0.0245(11) 0.0153(10) 0.0174(10) -0.0002(8) 0.0006(8) 0.0004(8)
C11 0.0177(10) 0.0226(11) 0.0291(11) -0.0026(9) 0.0007(9) -0.0003(8)
C10 0.0204(10) 0.0185(10) 0.0287(11) 0.0000(9) -0.0047(9) -0.0004(8)
C9 0.0279(12) 0.0235(11) 0.0249(11) 0.0033(9) -0.0007(9) 0.0000(9)
C7 0.0178(10) 0.0162(10) 0.0298(11) 0.0007(9) -0.0042(9) -0.0014(8)
C12 0.0178(10) 0.0221(11) 0.0243(11) 0.0019(8) -0.0014(8) -0.0036(8)
C13 0.0260(12) 0.0258(12) 0.0358(13) 0.0020(10) -0.0034(10) 0.0045(9)
C8 0.0236(11) 0.0238(11) 0.0237(11) -0.0017(9) 0.0022(9) 0.0026(9)

loop_
_atom_type_symbol
_atom_type_description
_atom_type_scat_dispersion_real
_atom_type_scat_dispersion_imag
_atom_type_scat_source
C C 0.0033 0.0016 'International Tables Vol C Tables 4.2.6.8 and 6.1.1.4'
H H 0.0000 0.0000 'International Tables Vol C Tables 4.2.6.8 and 6.1.1.4'
N N 0.0061 0.0033 'International Tables Vol C Tables 4.2.6.8 and 6.1.1.4'
O O 0.0106 0.0060 'International Tables Vol C Tables 4.2.6.8 and 6.1.1.4'

loop_
_geom_angle_atom_site_label_1
_geom_angle_atom_site_label_2
_geom_angle_atom_site_label_3
_geom_angle
C6 N2 C7 124.82(18)
C6 N2 H2 111(2)
C7 N2 H2 124(2)
C6 N1 C5 122.56(19)
C6 N1 H1 126.0(19)
C5 N1 H1 110.9(19)
O2 C1 O1 125.87(19)
O2 C1 C2 119.22(18)
O1 C1 C2 114.90(19)
N1 C5 C4 121.5(2)
N1 C5 H5 119.3
C4 C5 H5 119.3
N2 C6 N1 120.07(19)
N2 C6 C2 121.76(19)
N1 C6 C2 118.17(19)
C5 C4 C3 117.6(2)
C5 C4 H4 121.2
C3 C4 H4 121.2
C2 C3 C4 121.8(2)
C2 C3 H3 119.1
C4 C3 H3 119.1
C3 C2 C6 118.43(19)
C3 C2 C1 119.81(19)
C6 C2 C1 121.75(19)
C10 C11 C12 121.0(2)
C10 C11 H11 119.5
C12 C11 H11 119.5
C11 C10 C9 118.3(2)
C11 C10 C13 121.6(2)
C9 C10 C13 120.1(2)
C8 C9 C10 121.1(2)
C8 C9 H9 119.5
C10 C9 H9 119.5
C12 C7 C8 120.0(2)
C12 C7 N2 120.0(2)
C8 C7 N2 120.0(2)
C7 C12 C11 119.9(2)
C7 C12 H12 120.1
C11 C12 H12 120.1
C10 C13 H13A 109.5
C10 C13 H13B 109.5
H13A C13 H13B 109.5
C10 C13 H13C 109.5
H13A C13 H13C 109.5
H13B C13 H13C 109.5
C9 C8 C7 119.8(2)
C9 C8 H8 120.1
C7 C8 H8 120.1

loop_
_geom_bond_atom_site_label_1
_geom_bond_atom_site_label_2
_geom_bond_distance
O2 C1 1.248(3)
O1 C1 1.261(3)
N2 C6 1.333(3)
N2 C7 1.428(3)
N2 H2 0.90(3)
N1 C6 1.351(3)
N1 C5 1.353(3)
N1 H1 0.99(3)
C1 C2 1.508(3)
C5 C4 1.361(3)
C5 H5 0.9500
C6 C2 1.428(3)
C4 C3 1.403(3)
C4 H4 0.9500
C3 C2 1.370(3)
C3 H3 0.9500
C11 C10 1.388(3)
C11 C12 1.392(3)
C11 H11 0.9500
C10 C9 1.396(3)
C10 C13 1.510(3)
C9 C8 1.385(3)
C9 H9 0.9500
C7 C12 1.382(3)
C7 C8 1.389(3)
C12 H12 0.9500
C13 H13A 0.9800
C13 H13B 0.9800
C13 H13C 0.9800
C8 H8 0.9500
